data_7134744
loop_
_publ_author_name
'Nagase, Mai'
'Yoshida, Ryu'
'Nakano, Sachiko'
'Hirose, Takashi'
'Segawa, Yasutomo'

_publ_section_title
;
 Synthesis, structure, and properties of twisted &#x3c0;-conjugated
 molecules featuring three-dimensional &#x3c0;-&#x3c0; interactions in
 solid states.
;
_journal_issue 60
_journal_name_full 'Chemical communications (Cambridge, England)'
_journal_page_first 11187
_journal_page_last 11190
_journal_paper_doi 10.1039/d5cc02387d
_journal_volume 61
_journal_year 2025
_chemical_formula_moiety 'C10 H4 S2'
_chemical_formula_sum 'C10 H4 S2'
_chemical_formula_weight 188.25
_space_group_crystal_system monoclinic
_space_group_IT_number 15
_space_group_name_Hall '-C 2yc'
_space_group_name_H-M_alt 'C 1 2/c 1'
_atom_sites_solution_hydrogens geom
_atom_sites_solution_primary dual
_audit_creation_date 2024-02-19
_audit_creation_method
;
Olex2 1.5
(compiled 2023.08.24 svn.re1ec1418 for OlexSys, GUI svn.r6817)
;
_audit_update_record
;
2025-01-16 deposited with the CCDC.	2025-06-19 downloaded from the CCDC.
;
_cell_angle_alpha 90
_cell_angle_beta 105.591(6)
_cell_angle_gamma 90
_cell_formula_units_Z 8
_cell_length_a 13.0360(7)
_cell_length_b 9.2577(4)
_cell_length_c 12.7472(7)
_cell_measurement_reflns_used 3564
_cell_measurement_temperature 143.15
_cell_measurement_theta_max 31.3640
_cell_measurement_theta_min 3.2500
_cell_volume 1481.77(14)
_computing_cell_refinement 'CrysAlisPro 1.171.39.43c (Rigaku OD, 2018)'
_computing_data_collection 'CrysAlisPro 1.171.39.43c (Rigaku OD, 2018)'
_computing_data_reduction 'CrysAlisPro 1.171.39.43c (Rigaku OD, 2018)'
_computing_molecular_graphics 'Olex2 1.5 (Dolomanov et al., 2009)'
_computing_publication_material 'Olex2 1.5 (Dolomanov et al., 2009)'
_computing_structure_refinement 'SHELXL 2019/3 (Sheldrick, 2015)'
_computing_structure_solution 'SHELXT 2018/2 (Sheldrick, 2018)'
_diffrn_ambient_temperature 143.15
_diffrn_detector 'CCD plate'
_diffrn_detector_type HyPix
_diffrn_measured_fraction_theta_full 1.000
_diffrn_measured_fraction_theta_max 0.816
_diffrn_measurement_details
;
List of Runs (angles in degrees, time in seconds):

  # Type    Start    End  Width  t~exp~   \w     \q     \k     \f   Frames
#--------------------------------------------------------------------------
  1  \w     21.00  77.00   0.50    4.65    --   12.67  20.00  59.00  112
  2  \w    -86.00 -61.00   0.50    4.65    --  -11.26 179.00  90.00   50
  3  \w    -47.00  35.00   0.50    4.65    --   12.67 -20.00-107.00  164
  4  \w    -42.00  24.00   0.50    4.65    --   12.67 -57.00-150.00  132
  5  \w     17.00  52.00   0.50    4.65    --   12.67 -99.00-180.00   70
;
_diffrn_measurement_device 'four-circle diffractometer'
_diffrn_measurement_device_type 'ROD, Synergy Custom system, HyPix'
_diffrn_measurement_method '\w scans'
_diffrn_orient_matrix_type 'CrysAlisPro convention (1999,Acta A55,543-557)'
_diffrn_orient_matrix_UB_11 -0.0154330000
_diffrn_orient_matrix_UB_12 0.0187975000
_diffrn_orient_matrix_UB_13 0.0475508000
_diffrn_orient_matrix_UB_21 -0.0542875000
_diffrn_orient_matrix_UB_22 -0.0082115000
_diffrn_orient_matrix_UB_23 -0.0290047000
_diffrn_orient_matrix_UB_31 0.0020747000
_diffrn_orient_matrix_UB_32 -0.0737876000
_diffrn_orient_matrix_UB_33 0.0153786000
_diffrn_radiation_monochromator mirror
_diffrn_radiation_probe x-ray
_diffrn_radiation_type 'Mo K\a'
_diffrn_radiation_wavelength 0.71073
_diffrn_reflns_av_R_equivalents 0.0269
_diffrn_reflns_av_unetI/netI 0.0326
_diffrn_reflns_Laue_measured_fraction_full 1.000
_diffrn_reflns_Laue_measured_fraction_max 0.816
_diffrn_reflns_limit_h_max 18
_diffrn_reflns_limit_h_min -13
_diffrn_reflns_limit_k_max 9
_diffrn_reflns_limit_k_min -12
_diffrn_reflns_limit_l_max 16
_diffrn_reflns_limit_l_min -16
_diffrn_reflns_number 5646
_diffrn_reflns_point_group_measured_fraction_full 1.000
_diffrn_reflns_point_group_measured_fraction_max 0.816
_diffrn_reflns_theta_full 25.000
_diffrn_reflns_theta_max 31.409
_diffrn_reflns_theta_min 2.734
_diffrn_source 'Rotating-anode X-ray tube'
_diffrn_source_type 'Rigaku (Mo) X-ray Source'
_exptl_absorpt_coefficient_mu 0.638
_exptl_absorpt_correction_T_max 1.00000
_exptl_absorpt_correction_T_min 0.99190
_exptl_absorpt_correction_type multi-scan
_exptl_absorpt_process_details
;
CrysAlisPro 1.171.39.43c (Rigaku Oxford Diffraction, 2018)
Empirical absorption correction using spherical harmonics,
 implemented in SCALE3 ABSPACK scaling algorithm.
;
_exptl_crystal_colour yellow
_exptl_crystal_colour_primary yellow
_exptl_crystal_density_diffrn 1.688
_exptl_crystal_description block
_exptl_crystal_F_000 768
_exptl_crystal_size_max 0.1
_exptl_crystal_size_mid 0.08
_exptl_crystal_size_min 0.01
_refine_diff_density_max 0.426
_refine_diff_density_min -0.258
_refine_diff_density_rms 0.067
_refine_ls_extinction_method none
_refine_ls_goodness_of_fit_ref 1.072
_refine_ls_hydrogen_treatment constr
_refine_ls_matrix_type full
_refine_ls_number_parameters 109
_refine_ls_number_reflns 2006
_refine_ls_number_restraints 0
_refine_ls_restrained_S_all 1.072
_refine_ls_R_factor_all 0.0420
_refine_ls_R_factor_gt 0.0336
_refine_ls_shift/su_max 0.000
_refine_ls_shift/su_mean 0.000
_refine_ls_structure_factor_coef Fsqd
_refine_ls_weighting_details 'w=1/[\s^2^(Fo^2^)+(0.0469P)^2^+0.8743P] where P=(Fo^2^+2Fc^2^)/3'
_refine_ls_weighting_scheme calc
_refine_ls_wR_factor_gt 0.0864
_refine_ls_wR_factor_ref 0.0900
_reflns_Friedel_coverage 0.000
_reflns_number_gt 1688
_reflns_number_total 2006
_reflns_threshold_expression 'I > 2\s(I)'
_cod_data_source_file d5cc02387d3.cif
_cod_data_source_block 7
_cod_depositor_comments 'Adding full bibliography for 7134744--7134746.cif.'
_cod_database_code 7134744
_shelx_shelxl_version_number 2019/3
_chemical_oxdiff_formula 'C H S'
_shelx_space_group_comment
;
The symmetry employed for this shelxl refinement is uniquely defined
by the following loop, which should always be used as a source of
symmetry information in preference to the above space-group names.
They are only intended as comments.
;
_shelx_estimated_absorpt_t_max 0.994
_shelx_estimated_absorpt_t_min 0.939
_olex2_refinement_description
;
1. Fixed Uiso
 At 1.2 times of:
  All C(H) groups
2.a Aromatic/amide H refined with riding coordinates:
 C5(H008), C1(H00A), C6(H00B), C10(H00C)
;
_olex2_submission_special_instructions 'No special instructions were received'
_oxdiff_exptl_absorpt_empirical_details
;
Empirical correction (ABSPACK) includes:
- Absorption correction using spherical harmonics
- Frame scaling
;
_oxdiff_exptl_absorpt_empirical_full_max 1.102
_oxdiff_exptl_absorpt_empirical_full_min 0.939

loop_
_space_group_symop_operation_xyz
'x, y, z'
'-x, y, -z+1/2'
'x+1/2, y+1/2, z'
'-x+1/2, y+1/2, -z+1/2'
'-x, -y, -z'
'x, -y, z-1/2'
'-x+1/2, -y+1/2, -z'
'x+1/2, -y+1/2, z-1/2'

loop_
_atom_site_label
_atom_site_type_symbol
_atom_site_fract_x
_atom_site_fract_y
_atom_site_fract_z
_atom_site_U_iso_or_equiv
_atom_site_adp_type
_atom_site_occupancy
_atom_site_site_symmetry_order
_atom_site_calc_flag
_atom_site_refinement_flags_posn
_atom_site_refinement_flags_adp
_atom_site_refinement_flags_occupancy
_atom_site_disorder_assembly
_atom_site_disorder_group
S001 S 0.44078(4) 0.82438(4) 0.46536(4) 0.02354(13) Uani 1 1 d . . . . .
S002 S 0.29353(4) 0.20673(5) 0.31879(4) 0.02559(13) Uani 1 1 d . . . . .
C003 C 0.43383(12) 0.58774(15) 0.35325(12) 0.0156(3) Uani 1 1 d . . . . .
C004 C 0.40662(12) 0.44085(16) 0.32639(12) 0.0163(3) Uani 1 1 d . . . . .
C005 C 0.48759(12) 0.69357(16) 0.30323(13) 0.0169(3) Uani 1 1 d . . . . .
C006 C 0.44963(13) 0.33567(16) 0.26586(13) 0.0174(3) Uani 1 1 d . . . . .
C007 C 0.39711(13) 0.64851(17) 0.43757(13) 0.0190(3) Uani 1 1 d . . . . .
C008 C 0.32477(13) 0.57928(18) 0.48571(14) 0.0222(3) Uani 1 1 d . . . . .
H008 H 0.303649 0.623662 0.543806 0.027 Uiso 1 1 calc R U . . .
C009 C 0.32695(13) 0.37935(17) 0.36817(14) 0.0199(3) Uani 1 1 d . . . . .
C00A C 0.49975(13) 0.82102(16) 0.36063(14) 0.0209(3) Uani 1 1 d . . . . .
H00A H 0.537932 0.900997 0.343463 0.025 Uiso 1 1 calc R U . . .
C00B C 0.28576(13) 0.44730(18) 0.44714(14) 0.0229(3) Uani 1 1 d . . . . .
H00B H 0.231858 0.401995 0.472973 0.027 Uiso 1 1 calc R U . . .
C00C C 0.39162(14) 0.20957(17) 0.25294(14) 0.0224(3) Uani 1 1 d . . . . .
H00C H 0.405043 0.130644 0.210870 0.027 Uiso 1 1 calc R U . . .

loop_
_atom_site_aniso_label
_atom_site_aniso_U_11
_atom_site_aniso_U_22
_atom_site_aniso_U_33
_atom_site_aniso_U_23
_atom_site_aniso_U_13
_atom_site_aniso_U_12
S001 0.0316(2) 0.0199(2) 0.0217(2) -0.00479(14) 0.01151(18) 0.00032(15)
S002 0.0282(2) 0.0247(2) 0.0245(2) -0.00127(15) 0.00831(18) -0.01099(16)
C003 0.0153(7) 0.0171(7) 0.0141(8) 0.0011(5) 0.0035(6) 0.0020(5)
C004 0.0175(7) 0.0189(7) 0.0123(7) 0.0010(5) 0.0034(6) -0.0007(5)
C005 0.0161(7) 0.0165(7) 0.0184(8) 0.0009(5) 0.0049(6) 0.0014(5)
C006 0.0228(8) 0.0155(7) 0.0140(8) 0.0011(5) 0.0047(6) -0.0007(5)
C007 0.0207(8) 0.0192(7) 0.0167(8) -0.0005(6) 0.0044(6) 0.0017(6)
C008 0.0243(8) 0.0285(8) 0.0157(8) 0.0022(6) 0.0090(7) 0.0047(6)
C009 0.0196(8) 0.0207(7) 0.0189(8) 0.0023(6) 0.0044(6) -0.0035(6)
C00A 0.0247(8) 0.0184(7) 0.0213(9) 0.0000(6) 0.0089(7) -0.0012(6)
C00B 0.0191(7) 0.0310(9) 0.0203(8) 0.0059(6) 0.0081(6) -0.0002(6)
C00C 0.0293(9) 0.0197(7) 0.0186(8) -0.0016(6) 0.0070(7) -0.0042(6)

loop_
_atom_type_symbol
_atom_type_description
_atom_type_scat_dispersion_real
_atom_type_scat_dispersion_imag
_atom_type_scat_source
C C 0.0033 0.0016 'International Tables Vol C Tables 4.2.6.8 and 6.1.1.4'
H H 0.0000 0.0000 'International Tables Vol C Tables 4.2.6.8 and 6.1.1.4'
S S 0.1246 0.1234 'International Tables Vol C Tables 4.2.6.8 and 6.1.1.4'

loop_
_geom_angle_atom_site_label_1
_geom_angle_atom_site_label_2
_geom_angle_atom_site_label_3
_geom_angle
_geom_angle_site_symmetry_1
_geom_angle_site_symmetry_3
_geom_angle_publ_flag
C00A S001 C007 90.87(8) . . ?
C00C S002 C009 90.91(8) . . ?
C004 C003 C005 131.23(14) . . ?
C007 C003 C004 116.86(14) . . ?
C007 C003 C005 111.73(13) . . ?
C003 C004 C006 131.62(14) . . ?
C009 C004 C003 117.17(14) . . ?
C009 C004 C006 111.14(13) . . ?
C003 C005 C005 130.97(11) . 2_655 ?
C00A C005 C003 110.27(14) . . ?
C00A C005 C005 117.81(10) . 2_655 ?
C004 C006 C006 130.40(11) . 2_655 ?
C00C C006 C004 110.83(14) . . ?
C00C C006 C006 117.93(11) . 2_655 ?
C003 C007 S001 111.85(12) . . ?
C003 C007 C008 123.76(15) . . ?
C008 C007 S001 124.09(13) . . ?
C007 C008 H008 120.7 . . ?
C00B C008 C007 118.60(15) . . ?
C00B C008 H008 120.7 . . ?
C004 C009 S002 112.03(12) . . ?
C004 C009 C00B 123.41(15) . . ?
C00B C009 S002 124.40(12) . . ?
S001 C00A H00A 122.6 . . ?
C005 C00A S001 114.79(12) . . ?
C005 C00A H00A 122.6 . . ?
C008 C00B C009 118.73(15) . . ?
C008 C00B H00B 120.6 . . ?
C009 C00B H00B 120.6 . . ?
S002 C00C H00C 122.8 . . ?
C006 C00C S002 114.46(13) . . ?
C006 C00C H00C 122.8 . . ?

loop_
_geom_bond_atom_site_label_1
_geom_bond_atom_site_label_2
_geom_bond_distance
_geom_bond_site_symmetry_2
_geom_bond_publ_flag
S001 C007 1.7297(16) . ?
S001 C00A 1.7105(17) . ?
S002 C009 1.7299(16) . ?
S002 C00C 1.7081(18) . ?
C003 C004 1.424(2) . ?
C003 C005 1.448(2) . ?
C003 C007 1.406(2) . ?
C004 C006 1.446(2) . ?
C004 C009 1.408(2) . ?
C005 C005 1.477(3) 2_655 ?
C005 C00A 1.375(2) . ?
C006 C006 1.474(3) 2_655 ?
C006 C00C 1.376(2) . ?
C007 C008 1.410(2) . ?
C008 H008 0.9500 . ?
C008 C00B 1.363(2) . ?
C009 C00B 1.410(2) . ?
C00A H00A 0.9500 . ?
C00B H00B 0.9500 . ?
C00C H00C 0.9500 . ?

loop_
_geom_torsion_atom_site_label_1
_geom_torsion_atom_site_label_2
_geom_torsion_atom_site_label_3
_geom_torsion_atom_site_label_4
_geom_torsion
_geom_torsion_site_symmetry_1
_geom_torsion_site_symmetry_2
_geom_torsion_site_symmetry_3
_geom_torsion_site_symmetry_4
_geom_torsion_publ_flag
S001 C007 C008 C00B 171.66(13) . . . . ?
S002 C009 C00B C008 174.84(13) . . . . ?
C003 C004 C006 C006 15.9(3) . . . 2_655 ?
C003 C004 C006 C00C -174.97(16) . . . . ?
C003 C004 C009 S002 174.36(11) . . . . ?
C003 C004 C009 C00B -10.1(2) . . . . ?
C003 C005 C00A S001 -4.80(18) . . . . ?
C003 C007 C008 C00B -1.6(3) . . . . ?
C004 C003 C005 C005 13.9(3) . . . 2_655 ?
C004 C003 C005 C00A -177.69(16) . . . . ?
C004 C003 C007 S001 177.38(11) . . . . ?
C004 C003 C007 C008 -8.6(2) . . . . ?
C004 C006 C00C S002 -4.56(18) . . . . ?
C004 C009 C00B C008 -0.2(3) . . . . ?
C005 C003 C004 C006 22.3(3) . . . . ?
C005 C003 C004 C009 -160.87(16) . . . . ?
C005 C003 C007 S001 -6.92(17) . . . . ?
C005 C003 C007 C008 167.09(15) . . . . ?
C005 C005 C00A S001 165.29(15) 2_655 . . . ?
C006 C004 C009 S002 -8.21(17) . . . . ?
C006 C004 C009 C00B 167.34(15) . . . . ?
C006 C006 C00C S002 166.06(15) 2_655 . . . ?
C007 S001 C00A C005 0.80(14) . . . . ?
C007 C003 C004 C006 -162.99(16) . . . . ?
C007 C003 C004 C009 13.8(2) . . . . ?
C007 C003 C005 C005 -160.96(18) . . . 2_655 ?
C007 C003 C005 C00A 7.41(19) . . . . ?
C007 C008 C00B C009 6.0(2) . . . . ?
C009 S002 C00C C006 -0.07(14) . . . . ?
C009 C004 C006 C006 -161.02(19) . . . 2_655 ?
C009 C004 C006 C00C 8.08(19) . . . . ?
C00A S001 C007 C003 3.60(13) . . . . ?
C00A S001 C007 C008 -170.39(15) . . . . ?
C00C S002 C009 C004 4.85(13) . . . . ?
C00C S002 C009 C00B -170.65(16) . . . . ?
